data_7042290
loop_
_publ_author_name
'Oyarzabal, Itziar'
'Rodr\'iguez-Di\'eguez, Antonio'
'Barqu\'in, Montserrat'
'Seco, Jos\'e M'
'Colacio, Enrique'

_publ_section_title
;
 The effect of the disposition of coordinated oxygen atoms on the
 magnitude of the energy barrier for magnetization reversal in a family of
 linear trinuclear Zn-Dy-Zn complexes with a square-antiprism DyO8
 coordination sphere.
;
_journal_issue 13
_journal_name_full 'Dalton transactions (Cambridge, England : 2003)'
_journal_page_first 4278
_journal_page_last 4286
_journal_paper_doi 10.1039/c7dt00138j
_journal_volume 46
_journal_year 2017
_chemical_formula_sum 'C43 H52 Br6 Dy N5 O14 Zn2'
_chemical_formula_weight 1635.59
_chemical_name_systematic
;
 ?
;
_space_group_crystal_system monoclinic
_space_group_IT_number 14
_space_group_name_Hall '-P 2ybc'
_space_group_name_H-M_alt 'P 1 21/c 1'
_symmetry_space_group_name_Hall '-P 2ybc'
_symmetry_space_group_name_H-M 'P 1 21/c 1'
_atom_sites_solution_hydrogens geom
_audit_creation_method SHELXL-2014
_audit_update_record
;
2016-12-22 deposited with the CCDC.
2017-02-28 downloaded from the CCDC.
;
_cell_angle_alpha 90
_cell_angle_beta 115.170(3)
_cell_angle_gamma 90
_cell_formula_units_Z 4
_cell_length_a 14.6274(3)
_cell_length_b 27.3664(5)
_cell_length_c 14.7306(4)
_cell_measurement_reflns_used 7764
_cell_measurement_temperature 100(2)
_cell_measurement_theta_max 27.7960
_cell_measurement_theta_min 1.7900
_cell_volume 5336.8(2)
_computing_cell_refinement
;
CrysAlisPro, Agilent Technologies,
Version 1.171.36.28 (release 01-02-2013 CrysAlis171 .NET)
(compiled Feb  1 2013,16:14:44)
;
_computing_data_collection
;
CrysAlisPro, Agilent Technologies,
Version 1.171.36.28 (release 01-02-2013 CrysAlis171 .NET)
(compiled Feb  1 2013,16:14:44)
;
_computing_data_reduction
;
CrysAlisPro, Agilent Technologies,
Version 1.171.36.28 (release 01-02-2013 CrysAlis171 .NET)
(compiled Feb  1 2013,16:14:44)
;
_computing_structure_refinement 'SHELXL-2014 (Sheldrick, 2014)'
_diffrn_ambient_temperature 100(2)
_diffrn_measured_fraction_theta_full 1.000
_diffrn_measured_fraction_theta_max 0.893
_diffrn_measurement_device_type 'SuperNova, Single source at offset, Eos'
_diffrn_radiation_type MoK\a
_diffrn_radiation_wavelength 0.71069
_diffrn_reflns_av_R_equivalents 0.0564
_diffrn_reflns_av_unetI/netI 0.0819
_diffrn_reflns_Laue_measured_fraction_full 1.000
_diffrn_reflns_Laue_measured_fraction_max 0.893
_diffrn_reflns_limit_h_max 19
_diffrn_reflns_limit_h_min -18
_diffrn_reflns_limit_k_max 27
_diffrn_reflns_limit_k_min -35
_diffrn_reflns_limit_l_max 18
_diffrn_reflns_limit_l_min -19
_diffrn_reflns_number 25751
_diffrn_reflns_point_group_measured_fraction_full 1.000
_diffrn_reflns_point_group_measured_fraction_max 0.893
_diffrn_reflns_theta_full 25.000
_diffrn_reflns_theta_max 28.284
_diffrn_reflns_theta_min 1.538
_diffrn_source 'SuperNova (Mo) X-ray Source'
_exptl_absorpt_coefficient_mu 6.836
_exptl_absorpt_correction_T_max 1.00000
_exptl_absorpt_correction_T_min 0.46060
_exptl_absorpt_correction_type multi-scan
_exptl_absorpt_process_details
;
CrysAlisPro, Agilent Technologies,
Version 1.171.36.28 (release 01-02-2013 CrysAlis171 .NET)
(compiled Feb  1 2013,16:14:44)
Empirical absorption correction using spherical harmonics,
 implemented in SCALE3 ABSPACK scaling algorithm.
;
_exptl_crystal_colour yellow
_exptl_crystal_density_diffrn 2.036
_exptl_crystal_description prismatic
_exptl_crystal_F_000 3172
_exptl_crystal_size_max 0.28
_exptl_crystal_size_mid 0.14
_exptl_crystal_size_min 0.12
_refine_diff_density_max 2.139
_refine_diff_density_min -2.347
_refine_diff_density_rms 0.199
_refine_ls_extinction_method none
_refine_ls_goodness_of_fit_ref 1.026
_refine_ls_hydrogen_treatment constr
_refine_ls_matrix_type full
_refine_ls_number_parameters 650
_refine_ls_number_reflns 11840
_refine_ls_number_restraints 28
_refine_ls_restrained_S_all 1.036
_refine_ls_R_factor_all 0.0811
_refine_ls_R_factor_gt 0.0533
_refine_ls_shift/su_max 0.026
_refine_ls_shift/su_mean 0.001
_refine_ls_structure_factor_coef Fsqd
_refine_ls_weighting_details 'w=1/[\s^2^(Fo^2^)+(0.0387P)^2^+26.9790P] where P=(Fo^2^+2Fc^2^)/3'
_refine_ls_weighting_scheme calc
_refine_ls_wR_factor_gt 0.1085
_refine_ls_wR_factor_ref 0.1235
_reflns_Friedel_coverage 0.000
_reflns_number_gt 8854
_reflns_number_total 11840
_reflns_threshold_expression 'I > 2\s(I)'
_cod_data_source_file c7dt00138j2.cif
_cod_data_source_block Compound3
_cod_depositor_comments 'Adding full bibliography for 7042287--7042292.cif.'
_cod_database_code 7042290
_shelx_space_group_comment
;
The symmetry employed for this shelxl refinement is uniquely defined
by the following loop, which should always be used as a source of
symmetry information in preference to the above space-group names.
They are only intended as comments.
;
_shelxl_version_number 2014-3

loop_
_space_group_symop_operation_xyz
'x, y, z'
'-x, y+1/2, -z+1/2'
'-x, -y, -z'
'x, -y-1/2, z-1/2'

loop_
_atom_site_label
_atom_site_type_symbol
_atom_site_fract_x
_atom_site_fract_y
_atom_site_fract_z
_atom_site_U_iso_or_equiv
_atom_site_adp_type
_atom_site_occupancy
_atom_site_site_symmetry_order
_atom_site_calc_flag
_atom_site_refinement_flags_posn
_atom_site_refinement_flags_adp
Zn1 Zn -0.03079(6) 0.32241(3) 0.22274(6) 0.01770(18) Uani 1 1 d . .
Zn2 Zn 0.43902(6) 0.21909(3) 0.43235(6) 0.01609(17) Uani 1 1 d . .
Dy1 Dy 0.17275(2) 0.23687(2) 0.30831(2) 0.01399(9) Uani 1 1 d . .
Br1A Br 0.34477(7) 0.48113(3) 0.16788(7) 0.0330(2) Uani 1 1 d . .
Br2A Br -0.32097(6) 0.10846(3) 0.21875(6) 0.02718(18) Uani 1 1 d . .
Br3A Br -0.13238(6) 0.31153(3) 0.04971(5) 0.02777(18) Uani 1 1 d . .
Br1B Br 0.35779(7) -0.03558(3) 0.41096(8) 0.0436(2) Uani 1 1 d . .
Br2B Br 0.45132(7) 0.46792(3) 0.59233(7) 0.0327(2) Uani 1 1 d . .
Br3B Br 0.48292(6) 0.19404(3) 0.59994(5) 0.02423(17) Uani 1 1 d . .
C1A C 0.2430(5) 0.2955(3) 0.1508(5) 0.0184(15) Uani 1 1 d . .
H1A H 0.2716 0.2940 0.1053 0.022 Uiso 1 1 calc R U
C2A C 0.2310(5) 0.3436(3) 0.1847(5) 0.0158(14) Uani 1 1 d . .
C3A C 0.1709(5) 0.3529(2) 0.2375(5) 0.0144(14) Uani 1 1 d . .
C4A C 0.1612(5) 0.4009(3) 0.2650(5) 0.0174(14) Uani 1 1 d . .
C5A C 0.2133(5) 0.4388(3) 0.2444(5) 0.0225(16) Uani 1 1 d . .
H5A H 0.2073 0.4706 0.2632 0.027 Uiso 1 1 calc R U
C6A C 0.2741(6) 0.4286(3) 0.1954(5) 0.0215(16) Uani 1 1 d . .
C7A C 0.2823(5) 0.3824(3) 0.1645(5) 0.0194(15) Uani 1 1 d . .
H7A H 0.3218 0.3766 0.1301 0.023 Uiso 1 1 calc R U
C8A C 0.0954(5) 0.4110(3) 0.3197(5) 0.0188(15) Uani 1 1 d . .
H8A1 H 0.1202 0.3919 0.3810 0.023 Uiso 1 1 calc R U
H8A2 H 0.1012 0.4452 0.3382 0.023 Uiso 1 1 calc R U
C9A C -0.0540(6) 0.4315(3) 0.1689(6) 0.0300(18) Uani 1 1 d . .
H9A1 H -0.0518 0.4649 0.1901 0.045 Uiso 1 1 calc R U
H9A2 H -0.1226 0.4226 0.1270 0.045 Uiso 1 1 calc R U
H9A3 H -0.0139 0.4281 0.1319 0.045 Uiso 1 1 calc R U
C10A C -0.0706(6) 0.4080(3) 0.3199(6) 0.0252(17) Uani 1 1 d . .
H10A H -0.1387 0.4182 0.2762 0.030 Uiso 1 1 calc R U
H10B H -0.0386 0.4342 0.3671 0.030 Uiso 1 1 calc R U
C11A C -0.0749(6) 0.3624(3) 0.3772(5) 0.0233(16) Uani 1 1 d . .
H11A H -0.0073 0.3538 0.4256 0.028 Uiso 1 1 calc R U
H11B H -0.1154 0.3689 0.4136 0.028 Uiso 1 1 calc R U
C12A C -0.2289(5) 0.3287(3) 0.2416(6) 0.0236(16) Uani 1 1 d . .
H12A H -0.2647 0.3327 0.2826 0.035 Uiso 1 1 calc R U
H12B H -0.2554 0.3010 0.1984 0.035 Uiso 1 1 calc R U
H12C H -0.2369 0.3575 0.2017 0.035 Uiso 1 1 calc R U
C13A C -0.1083(5) 0.2748(3) 0.3665(5) 0.0197(15) Uani 1 1 d . .
H13A H -0.1542 0.2760 0.3985 0.024 Uiso 1 1 calc R U
H13B H -0.0400 0.2730 0.4189 0.024 Uiso 1 1 calc R U
C14A C -0.1301(5) 0.2298(3) 0.3021(5) 0.0172(14) Uani 1 1 d . .
C15A C -0.0637(5) 0.2196(3) 0.2576(5) 0.0173(14) Uani 1 1 d . .
C16A C -0.0768(5) 0.1768(3) 0.1994(5) 0.0212(16) Uani 1 1 d . .
C17A C -0.1568(6) 0.1454(3) 0.1863(6) 0.0269(18) Uani 1 1 d . .
H17A H -0.1678 0.1178 0.1462 0.032 Uiso 1 1 calc R U
C18A C -0.2192(5) 0.1549(3) 0.2323(5) 0.0211(16) Uani 1 1 d . .
C19A C -0.2066(5) 0.1967(3) 0.2895(5) 0.0225(16) Uani 1 1 d . .
H19A H -0.2498 0.2026 0.3198 0.027 Uiso 1 1 calc R U
C20A C -0.0100(6) 0.1648(3) 0.1534(6) 0.034(2) Uani 1 1 d . .
H20A H -0.0331 0.1419 0.1018 0.041 Uiso 1 1 calc R U
N1A N -0.0131(4) 0.3990(2) 0.2587(4) 0.0186(13) Uani 1 1 d . .
N2A N -0.1197(4) 0.3208(2) 0.3069(4) 0.0200(13) Uani 1 1 d . .
O1A O 0.2194(4) 0.25625(18) 0.1758(3) 0.0197(11) Uani 1 1 d . .
O2A O 0.1229(3) 0.31688(17) 0.2601(3) 0.0158(10) Uani 1 1 d . .
O3A O 0.0100(3) 0.25105(17) 0.2712(3) 0.0180(10) Uani 1 1 d . .
O4A O 0.0748(4) 0.1820(2) 0.1761(4) 0.0294(13) Uani 1 1 d . .
C1B C 0.1665(6) 0.1278(3) 0.4113(6) 0.0261(17) Uani 1 1 d . .
H1B H 0.1340 0.1077 0.4393 0.031 Uiso 1 1 calc R U
C2B C 0.2451(5) 0.1056(3) 0.3898(6) 0.0235(16) Uani 1 1 d . .
C3B C 0.3053(5) 0.1328(3) 0.3558(5) 0.0186(15) Uani 1 1 d . .
C4B C 0.3783(5) 0.1087(3) 0.3324(5) 0.0209(15) Uani 1 1 d . .
C5B C 0.3918(6) 0.0587(3) 0.3485(6) 0.0269(17) Uani 1 1 d . .
H5B H 0.4402 0.0425 0.3344 0.032 Uiso 1 1 calc R U
C6B C 0.3327(6) 0.0326(3) 0.3858(6) 0.0308(19) Uani 1 1 d . .
C7B C 0.2597(6) 0.0550(3) 0.4044(6) 0.0301(18) Uani 1 1 d . .
H7B H 0.2195 0.0369 0.4268 0.036 Uiso 1 1 calc R U
C8B C 0.4340(5) 0.1384(3) 0.2876(5) 0.0201(15) Uani 1 1 d . .
H8B1 H 0.3857 0.1554 0.2291 0.024 Uiso 1 1 calc R U
H8B2 H 0.4728 0.1167 0.2654 0.024 Uiso 1 1 calc R U
C9B C 0.5936(5) 0.1485(3) 0.4335(5) 0.0233(16) Uani 1 1 d . .
H9B1 H 0.6306 0.1341 0.3999 0.035 Uiso 1 1 calc R U
H9B2 H 0.5716 0.1233 0.4651 0.035 Uiso 1 1 calc R U
H9B3 H 0.6362 0.1711 0.4833 0.035 Uiso 1 1 calc R U
C10B C 0.5335(6) 0.2108(3) 0.3014(5) 0.0216(16) Uani 1 1 d . .
H10C H 0.4735 0.2250 0.2491 0.026 Uiso 1 1 calc R U
H10D H 0.5712 0.1944 0.2697 0.026 Uiso 1 1 calc R U
C11B C 0.5982(5) 0.2510(3) 0.3700(5) 0.0187(15) Uani 1 1 d . .
H11C H 0.6628 0.2375 0.4156 0.022 Uiso 1 1 calc R U
H11D H 0.6107 0.2760 0.3300 0.022 Uiso 1 1 calc R U
C12B C 0.6254(5) 0.2876(3) 0.5292(5) 0.0236(16) Uani 1 1 d . .
H12D H 0.6656 0.2596 0.5614 0.035 Uiso 1 1 calc R U
H12E H 0.5932 0.2999 0.5694 0.035 Uiso 1 1 calc R U
H12F H 0.6679 0.3125 0.5217 0.035 Uiso 1 1 calc R U
C13B C 0.4912(5) 0.3185(3) 0.3760(5) 0.0166(14) Uani 1 1 d . .
H13C H 0.4437 0.3100 0.3084 0.020 Uiso 1 1 calc R U
H13D H 0.5388 0.3419 0.3714 0.020 Uiso 1 1 calc R U
C14B C 0.4350(5) 0.3415(2) 0.4305(5) 0.0163(14) Uani 1 1 d . .
C15B C 0.3547(5) 0.3154(3) 0.4369(5) 0.0177(15) Uani 1 1 d . .
C16B C 0.3042(5) 0.3358(2) 0.4906(5) 0.0171(14) Uani 1 1 d . .
C17B C 0.3327(5) 0.3819(2) 0.5360(5) 0.0178(15) Uani 1 1 d . .
H17B H 0.2999 0.3953 0.5721 0.021 Uiso 1 1 calc R U
C18B C 0.4090(5) 0.4069(2) 0.5264(5) 0.0192(15) Uani 1 1 d . .
C19B C 0.4611(5) 0.3868(3) 0.4751(5) 0.0208(15) Uani 1 1 d . .
H19B H 0.5139 0.4041 0.4710 0.025 Uiso 1 1 calc R U
C20B C 0.2231(5) 0.3101(3) 0.5036(5) 0.0179(15) Uani 1 1 d . .
H20B H 0.2021 0.3234 0.5497 0.021 Uiso 1 1 calc R U
N1B N 0.5037(4) 0.1749(2) 0.3589(4) 0.0180(13) Uani 1 1 d . .
N2B N 0.5471(4) 0.2734(2) 0.4289(4) 0.0169(12) Uani 1 1 d . .
O1B O 0.1386(4) 0.17036(18) 0.3965(4) 0.0238(11) Uani 1 1 d . .
O2B O 0.2990(3) 0.18102(16) 0.3455(4) 0.0183(10) Uani 1 1 d . .
O3B O 0.3305(3) 0.27227(18) 0.3922(3) 0.0193(11) Uani 1 1 d . .
O4B O 0.1797(3) 0.27278(17) 0.4598(3) 0.0168(10) Uani 1 1 d . .
N1C N -0.0710(14) 0.0454(6) 0.1229(16) 0.152(6) Uani 1 1 d D U
O1C O 0.0151(12) 0.0519(7) 0.2027(10) 0.198(7) Uani 1 1 d D U
O2C O -0.1386(15) 0.0314(4) 0.1530(19) 0.323(10) Uani 1 1 d D U
O3C O -0.1066(9) 0.0547(5) 0.0390(11) 0.156(6) Uani 1 1 d D U
C1M C 0.1611(9) 0.0378(4) 0.0977(11) 0.077(4) Uani 1 1 d . .
H1M1 H 0.2162 0.0318 0.0801 0.116 Uiso 1 1 calc R U
H1M2 H 0.1056 0.0167 0.0592 0.116 Uiso 1 1 calc R U
H1M3 H 0.1825 0.0314 0.1678 0.116 Uiso 1 1 calc R U
O1M O 0.1332(8) 0.0822(4) 0.0791(8) 0.103(4) Uani 1 1 d . .
H1M H 0.1122 0.0918 0.1194 0.155 Uiso 1 1 calc R U
C2M C 0.6515(9) 0.4241(4) 0.3341(9) 0.059(3) Uani 1 1 d . .
H2M1 H 0.6085 0.4516 0.3277 0.089 Uiso 1 1 calc R U
H2M2 H 0.6144 0.3996 0.2857 0.089 Uiso 1 1 calc R U
H2M3 H 0.7085 0.4344 0.3227 0.089 Uiso 1 1 calc R U
O2M O 0.6847(8) 0.4049(4) 0.4287(7) 0.103(4) Uani 1 1 d . .
H2M H 0.7363 0.4191 0.4664 0.154 Uiso 1 1 calc R U
C3M C -0.0528(10) 0.0717(9) 0.4204(11) 0.207(15) Uani 1 1 d D .
H3M1 H -0.0388 0.0926 0.4772 0.311 Uiso 1 1 calc R U
H3M2 H -0.1173 0.0563 0.4016 0.311 Uiso 1 1 calc R U
H3M3 H -0.0538 0.0907 0.3653 0.311 Uiso 1 1 calc R U
O3M O 0.0166(14) 0.0385(3) 0.4438(13) 0.177(8) Uani 1 1 d D .
H3M H 0.0348 0.0305 0.5026 0.265 Uiso 1 1 calc R U

loop_
_atom_site_aniso_label
_atom_site_aniso_U_11
_atom_site_aniso_U_22
_atom_site_aniso_U_33
_atom_site_aniso_U_23
_atom_site_aniso_U_13
_atom_site_aniso_U_12
Zn1 0.0120(4) 0.0224(4) 0.0186(4) 0.0013(3) 0.0064(3) 0.0013(3)
Zn2 0.0105(4) 0.0204(4) 0.0171(4) -0.0001(3) 0.0056(3) 0.0002(3)
Dy1 0.00884(15) 0.01786(17) 0.01513(16) -0.00057(13) 0.00497(12) -0.00018(13)
Br1A 0.0405(5) 0.0254(4) 0.0457(5) -0.0082(4) 0.0304(4) -0.0140(4)
Br2A 0.0205(4) 0.0312(4) 0.0345(4) -0.0049(3) 0.0162(4) -0.0092(3)
Br3A 0.0197(4) 0.0383(5) 0.0197(4) -0.0005(3) 0.0029(3) 0.0008(4)
Br1B 0.0373(5) 0.0172(4) 0.0628(6) 0.0004(4) 0.0082(5) 0.0020(4)
Br2B 0.0343(5) 0.0204(4) 0.0489(5) -0.0100(4) 0.0230(4) -0.0061(4)
Br3B 0.0209(4) 0.0342(4) 0.0201(4) 0.0030(3) 0.0111(3) -0.0006(3)
C1A 0.013(3) 0.029(4) 0.013(3) 0.000(3) 0.004(3) 0.001(3)
C2A 0.015(3) 0.020(4) 0.014(3) 0.000(3) 0.007(3) 0.004(3)
C3A 0.005(3) 0.021(4) 0.013(3) 0.002(3) 0.000(3) -0.001(3)
C4A 0.012(3) 0.023(4) 0.014(3) -0.001(3) 0.003(3) 0.003(3)
C5A 0.019(4) 0.025(4) 0.027(4) -0.001(3) 0.013(3) 0.002(3)
C6A 0.022(4) 0.018(4) 0.027(4) 0.002(3) 0.013(3) -0.003(3)
C7A 0.019(4) 0.024(4) 0.020(4) -0.003(3) 0.013(3) -0.005(3)
C8A 0.018(4) 0.018(4) 0.024(4) -0.003(3) 0.011(3) 0.002(3)
C9A 0.023(4) 0.032(5) 0.037(5) 0.006(4) 0.015(4) 0.007(4)
C10A 0.023(4) 0.024(4) 0.036(4) -0.003(3) 0.020(4) 0.000(3)
C11A 0.018(4) 0.031(4) 0.025(4) -0.002(3) 0.013(3) 0.002(3)
C12A 0.014(4) 0.028(4) 0.027(4) 0.002(3) 0.007(3) 0.006(3)
C13A 0.015(3) 0.026(4) 0.024(4) 0.004(3) 0.014(3) 0.004(3)
C14A 0.010(3) 0.021(4) 0.020(3) 0.003(3) 0.006(3) 0.002(3)
C15A 0.013(3) 0.019(4) 0.022(4) 0.008(3) 0.010(3) 0.002(3)
C16A 0.018(4) 0.027(4) 0.018(4) -0.005(3) 0.008(3) -0.007(3)
C17A 0.021(4) 0.031(4) 0.028(4) -0.008(3) 0.010(3) -0.009(4)
C18A 0.013(4) 0.023(4) 0.024(4) -0.002(3) 0.006(3) -0.002(3)
C19A 0.015(4) 0.032(4) 0.025(4) 0.005(3) 0.013(3) 0.005(3)
C20A 0.023(4) 0.052(6) 0.034(5) -0.029(4) 0.018(4) -0.024(4)
N1A 0.015(3) 0.025(3) 0.017(3) 0.005(2) 0.007(3) 0.003(3)
N2A 0.015(3) 0.022(3) 0.023(3) 0.003(3) 0.009(3) 0.003(3)
O1A 0.022(3) 0.023(3) 0.016(2) -0.001(2) 0.011(2) 0.001(2)
O2A 0.006(2) 0.023(3) 0.018(2) 0.000(2) 0.005(2) -0.002(2)
O3A 0.008(2) 0.022(3) 0.023(3) 0.005(2) 0.006(2) 0.000(2)
O4A 0.021(3) 0.040(3) 0.036(3) -0.018(3) 0.021(3) -0.017(3)
C1B 0.019(4) 0.027(4) 0.028(4) 0.006(3) 0.006(3) -0.006(3)
C2B 0.013(4) 0.022(4) 0.027(4) 0.001(3) 0.001(3) 0.000(3)
C3B 0.012(3) 0.015(3) 0.026(4) -0.002(3) 0.005(3) 0.001(3)
C4B 0.009(3) 0.026(4) 0.022(4) -0.006(3) 0.001(3) -0.002(3)
C5B 0.014(4) 0.027(4) 0.029(4) -0.008(3) -0.001(3) 0.001(3)
C6B 0.034(5) 0.010(4) 0.041(5) -0.003(3) 0.009(4) -0.001(3)
C7B 0.029(4) 0.020(4) 0.038(5) 0.006(3) 0.012(4) -0.004(4)
C8B 0.016(4) 0.022(4) 0.017(3) -0.009(3) 0.003(3) -0.001(3)
C9B 0.012(4) 0.035(4) 0.020(4) 0.002(3) 0.003(3) 0.006(3)
C10B 0.020(4) 0.026(4) 0.018(4) -0.003(3) 0.008(3) 0.004(3)
C11B 0.012(3) 0.029(4) 0.018(3) 0.000(3) 0.009(3) 0.004(3)
C12B 0.017(4) 0.035(4) 0.017(4) -0.003(3) 0.005(3) 0.002(3)
C13B 0.012(3) 0.022(4) 0.018(3) 0.001(3) 0.007(3) -0.001(3)
C14B 0.014(3) 0.018(3) 0.015(3) -0.005(3) 0.004(3) -0.001(3)
C15B 0.007(3) 0.030(4) 0.011(3) -0.007(3) -0.001(3) -0.007(3)
C16B 0.015(3) 0.017(3) 0.014(3) 0.006(3) 0.001(3) 0.002(3)
C17B 0.016(4) 0.017(3) 0.016(3) -0.001(3) 0.003(3) 0.003(3)
C18B 0.018(4) 0.014(3) 0.020(4) -0.006(3) 0.003(3) -0.001(3)
C19B 0.016(4) 0.022(4) 0.022(4) 0.005(3) 0.005(3) -0.002(3)
C20B 0.017(4) 0.026(4) 0.011(3) 0.007(3) 0.006(3) 0.005(3)
N1B 0.011(3) 0.024(3) 0.018(3) -0.004(2) 0.005(2) 0.000(3)
N2B 0.013(3) 0.023(3) 0.018(3) 0.000(2) 0.009(2) -0.001(3)
O1B 0.016(3) 0.021(3) 0.037(3) 0.006(2) 0.014(2) 0.000(2)
O2B 0.012(2) 0.012(2) 0.030(3) 0.003(2) 0.008(2) -0.006(2)
O3B 0.011(2) 0.027(3) 0.016(2) -0.003(2) 0.001(2) -0.008(2)
O4B 0.011(2) 0.024(3) 0.014(2) 0.003(2) 0.004(2) -0.005(2)
N1C 0.135(12) 0.114(11) 0.292(16) 0.083(15) 0.172(11) 0.033(11)
O1C 0.191(10) 0.311(18) 0.147(9) 0.160(11) 0.124(8) 0.204(12)
O2C 0.396(17) 0.047(6) 0.83(3) 0.057(14) 0.55(2) 0.033(10)
O3C 0.111(9) 0.145(12) 0.177(11) -0.062(9) 0.026(8) 0.092(8)
C1M 0.050(7) 0.053(8) 0.120(11) 0.013(7) 0.028(8) -0.016(6)
O1M 0.118(8) 0.097(7) 0.155(9) 0.074(7) 0.115(8) 0.062(6)
C2M 0.073(8) 0.039(6) 0.092(9) -0.002(6) 0.060(8) 0.014(6)
O2M 0.113(9) 0.104(8) 0.074(6) 0.029(6) 0.022(6) -0.055(7)
C3M 0.049(9) 0.50(5) 0.048(8) 0.123(17) 0.001(7) -0.008(17)
O3M 0.34(2) 0.030(5) 0.34(2) -0.047(8) 0.314(19) -0.055(8)

loop_
_atom_type_symbol
_atom_type_description
_atom_type_scat_dispersion_real
_atom_type_scat_dispersion_imag
_atom_type_scat_source
C C 0.0033 0.0016 'International Tables Vol C Tables 4.2.6.8 and 6.1.1.4'
H H 0.0000 0.0000 'International Tables Vol C Tables 4.2.6.8 and 6.1.1.4'
N N 0.0061 0.0033 'International Tables Vol C Tables 4.2.6.8 and 6.1.1.4'
O O 0.0106 0.0060 'International Tables Vol C Tables 4.2.6.8 and 6.1.1.4'
Br Br -0.2901 2.4595 'International Tables Vol C Tables 4.2.6.8 and 6.1.1.4'
Zn Zn 0.2839 1.4301 'International Tables Vol C Tables 4.2.6.8 and 6.1.1.4'
Dy Dy -0.1892 4.4098 'International Tables Vol C Tables 4.2.6.8 and 6.1.1.4'

loop_
_geom_angle_atom_site_label_1
_geom_angle_atom_site_label_2
_geom_angle_atom_site_label_3
_geom_angle
O3A Zn1 O2A 73.79(18)
O3A Zn1 N2A 86.4(2)
O2A Zn1 N2A 134.3(2)
O3A Zn1 N1A 147.7(2)
O2A Zn1 N1A 90.1(2)
N2A Zn1 N1A 85.2(2)
O3A Zn1 Br3A 102.07(14)
O2A Zn1 Br3A 112.93(13)
N2A Zn1 Br3A 111.32(16)
N1A Zn1 Br3A 110.08(15)
O3A Zn1 Dy1 35.70(12)
O2A Zn1 Dy1 38.15(13)
N2A Zn1 Dy1 113.70(16)
N1A Zn1 Dy1 123.87(16)
Br3A Zn1 Dy1 110.25(3)
O3B Zn2 N1B 136.5(2)
O3B Zn2 O2B 75.46(18)
N1B Zn2 O2B 86.5(2)
O3B Zn2 N2B 89.4(2)
N1B Zn2 N2B 83.7(2)
O2B Zn2 N2B 145.60(19)
O3B Zn2 Br3B 109.85(13)
N1B Zn2 Br3B 112.86(16)
O2B Zn2 Br3B 104.20(13)
N2B Zn2 Br3B 110.01(15)
O3B Zn2 Dy1 37.84(13)
N1B Zn2 Dy1 116.67(16)
O2B Zn2 Dy1 37.78(12)
N2B Zn2 Dy1 122.62(15)
Br3B Zn2 Dy1 109.04(3)
O3A Dy1 O2B 147.62(16)
O3A Dy1 O3B 140.60(17)
O2B Dy1 O3B 68.32(16)
O3A Dy1 O2A 66.36(16)
O2B Dy1 O2A 145.44(15)
O3B Dy1 O2A 83.14(16)
O3A Dy1 O1A 113.98(17)
O2B Dy1 O1A 82.00(16)
O3B Dy1 O1A 77.09(16)
O2A Dy1 O1A 72.66(16)
O3A Dy1 O4A 72.74(17)
O2B Dy1 O4A 85.31(18)
O3B Dy1 O4A 144.34(16)
O2A Dy1 O4A 109.96(18)
O1A Dy1 O4A 75.78(16)
O3A Dy1 O4B 77.09(16)
O2B Dy1 O4B 109.98(16)
O3B Dy1 O4B 72.18(15)
O2A Dy1 O4B 77.41(15)
O1A Dy1 O4B 139.10(16)
O4A Dy1 O4B 141.94(15)
O3A Dy1 O1B 79.62(16)
O2B Dy1 O1B 72.30(16)
O3B Dy1 O1B 114.61(17)
O2A Dy1 O1B 140.15(15)
O1A Dy1 O1B 143.73(17)
O4A Dy1 O1B 76.99(18)
O4B Dy1 O1B 75.21(16)
O3A Dy1 Zn2 165.07(12)
O2B Dy1 Zn2 35.63(11)
O3B Dy1 Zn2 32.83(12)
O2A Dy1 Zn2 114.72(11)
O1A Dy1 Zn2 79.57(12)
O4A Dy1 Zn2 118.51(13)
O4B Dy1 Zn2 88.52(11)
O1B Dy1 Zn2 93.00(12)
O3A Dy1 Zn1 32.79(12)
O2B Dy1 Zn1 173.92(12)
O3B Dy1 Zn1 113.97(12)
O2A Dy1 Zn1 33.62(10)
O1A Dy1 Zn1 92.95(12)
O4A Dy1 Zn1 90.18(14)
O4B Dy1 Zn1 76.06(11)
O1B Dy1 Zn1 110.67(12)
Zn2 Dy1 Zn1 146.77(2)
O1A C1A C2A 127.0(6)
C7A C2A C3A 119.6(6)
C7A C2A C1A 117.4(6)
C3A C2A C1A 123.0(6)
O2A C3A C4A 119.5(6)
O2A C3A C2A 121.3(6)
C4A C3A C2A 119.1(6)
C5A C4A C3A 120.2(6)
C5A C4A C8A 120.6(6)
C3A C4A C8A 119.2(6)
C4A C5A C6A 119.6(7)
C7A C6A C5A 121.5(7)
C7A C6A Br1A 119.6(5)
C5A C6A Br1A 118.8(5)
C6A C7A C2A 119.9(6)
N1A C8A C4A 113.1(5)
N1A C10A C11A 111.6(6)
N2A C11A C10A 110.5(6)
N2A C13A C14A 112.1(6)
C19A C14A C15A 118.8(6)
C19A C14A C13A 124.1(6)
C15A C14A C13A 116.9(6)
O3A C15A C14A 118.4(6)
O3A C15A C16A 121.4(6)
C14A C15A C16A 120.2(6)
C17A C16A C15A 118.8(6)
C17A C16A C20A 119.3(7)
C15A C16A C20A 121.9(6)
C18A C17A C16A 120.6(7)
C17A C18A C19A 120.8(7)
C17A C18A Br2A 118.5(5)
C19A C18A Br2A 120.7(5)
C18A C19A C14A 120.7(6)
O4A C20A C16A 126.1(7)
C8A N1A C10A 109.2(5)
C8A N1A C9A 109.1(6)
C10A N1A C9A 108.8(6)
C8A N1A Zn1 110.4(4)
C10A N1A Zn1 105.6(4)
C9A N1A Zn1 113.7(5)
C12A N2A C11A 111.8(6)
C12A N2A C13A 108.7(6)
C11A N2A C13A 109.0(5)
C12A N2A Zn1 111.8(4)
C11A N2A Zn1 101.0(4)
C13A N2A Zn1 114.3(4)
C1A O1A Dy1 130.7(4)
C3A O2A Zn1 120.4(4)
C3A O2A Dy1 130.1(4)
Zn1 O2A Dy1 108.23(19)
C15A O3A Zn1 117.6(4)
C15A O3A Dy1 129.5(4)
Zn1 O3A Dy1 111.5(2)
C20A O4A Dy1 130.2(5)
O1B C1B C2B 126.5(7)
C3B C2B C7B 120.2(7)
C3B C2B C1B 122.2(7)
C7B C2B C1B 117.6(7)
O2B C3B C2B 123.2(6)
O2B C3B C4B 117.3(6)
C2B C3B C4B 119.5(6)
C5B C4B C3B 119.0(7)
C5B C4B C8B 123.2(7)
C3B C4B C8B 117.8(6)
C4B C5B C6B 120.1(7)
C7B C6B C5B 121.2(7)
C7B C6B Br1B 120.4(6)
C5B C6B Br1B 118.4(6)
C6B C7B C2B 119.8(7)
C4B C8B N1B 113.0(5)
N1B C10B C11B 110.6(5)
N2B C11B C10B 111.0(5)
N2B C13B C14B 111.5(5)
C19B C14B C15B 119.5(6)
C19B C14B C13B 121.7(6)
C15B C14B C13B 118.8(6)
O3B C15B C16B 122.8(6)
O3B C15B C14B 118.1(6)
C16B C15B C14B 119.1(6)
C17B C16B C15B 120.2(6)
C17B C16B C20B 117.6(6)
C15B C16B C20B 122.2(6)
C18B C17B C16B 119.4(6)
C17B C18B C19B 121.1(6)
C17B C18B Br2B 119.4(5)
C19B C18B Br2B 119.3(5)
C14B C19B C18B 120.6(6)
O4B C20B C16B 126.7(6)
C10B N1B C9B 111.2(5)
C10B N1B C8B 108.8(5)
C9B N1B C8B 108.5(6)
C10B N1B Zn2 102.7(4)
C9B N1B Zn2 110.4(4)
C8B N1B Zn2 115.2(4)
C12B N2B C13B 108.7(5)
C12B N2B C11B 108.7(5)
C13B N2B C11B 109.4(5)
C12B N2B Zn2 114.4(4)
C13B N2B Zn2 109.3(4)
C11B N2B Zn2 106.3(4)
C1B O1B Dy1 133.4(5)
C3B O2B Zn2 114.1(4)
C3B O2B Dy1 134.8(4)
Zn2 O2B Dy1 106.59(19)
C15B O3B Zn2 118.7(4)
C15B O3B Dy1 129.3(4)
Zn2 O3B Dy1 109.3(2)
C20B O4B Dy1 129.5(4)
O3C N1C O2C 112(2)
O3C N1C O1C 138.9(16)
O2C N1C O1C 108.2(19)

loop_
_geom_bond_atom_site_label_1
_geom_bond_atom_site_label_2
_geom_bond_distance
Zn1 O3A 2.078(5)
Zn1 O2A 2.081(4)
Zn1 N2A 2.145(6)
Zn1 N1A 2.151(6)
Zn1 Br3A 2.3605(11)
Zn1 Dy1 3.5694(9)
Zn2 O3B 2.047(5)
Zn2 N1B 2.098(5)
Zn2 O2B 2.166(5)
Zn2 N2B 2.186(6)
Zn2 Br3B 2.3724(10)
Zn2 Dy1 3.5625(8)
Dy1 O3A 2.239(4)
Dy1 O2B 2.277(5)
Dy1 O3B 2.316(5)
Dy1 O2A 2.321(5)
Dy1 O1A 2.385(4)
Dy1 O4A 2.393(5)
Dy1 O4B 2.401(4)
Dy1 O1B 2.408(5)
Br1A C6A 1.912(7)
Br2A C18A 1.903(7)
Br1B C6B 1.906(7)
Br2B C18B 1.898(7)
C1A O1A 1.231(8)
C1A C2A 1.446(10)
C2A C7A 1.402(9)
C2A C3A 1.422(9)
C3A O2A 1.331(8)
C3A C4A 1.400(9)
C4A C5A 1.394(10)
C4A C8A 1.521(9)
C5A C6A 1.392(9)
C6A C7A 1.367(10)
C8A N1A 1.490(9)
C9A N1A 1.491(9)
C10A N1A 1.491(8)
C10A C11A 1.523(10)
C11A N2A 1.490(9)
C12A N2A 1.488(9)
C13A N2A 1.502(9)
C13A C14A 1.504(10)
C14A C19A 1.391(10)
C14A C15A 1.412(9)
C15A O3A 1.327(8)
C15A C16A 1.414(10)
C16A C17A 1.397(10)
C16A C20A 1.444(10)
C17A C18A 1.372(10)
C18A C19A 1.385(10)
C20A O4A 1.232(8)
C1B O1B 1.223(9)
C1B C2B 1.451(10)
C2B C3B 1.399(10)
C2B C7B 1.403(10)
C3B O2B 1.326(8)
C3B C4B 1.415(9)
C4B C5B 1.390(10)
C4B C8B 1.490(10)
C5B C6B 1.402(11)
C6B C7B 1.356(11)
C8B N1B 1.493(8)
C9B N1B 1.493(9)
C10B N1B 1.478(9)
C10B C11B 1.520(10)
C11B N2B 1.496(8)
C12B N2B 1.486(9)
C13B N2B 1.502(9)
C13B C14B 1.509(9)
C14B C19B 1.379(9)
C14B C15B 1.413(9)
C15B O3B 1.323(8)
C15B C16B 1.407(9)
C16B C17B 1.405(9)
C16B C20B 1.459(9)
C17B C18B 1.366(10)
C18B C19B 1.395(10)
C20B O4B 1.232(8)
N1C O3C 1.147(15)
N1C O2C 1.301(15)
N1C O1C 1.32(2)
C1M O1M 1.274(13)
C2M O2M 1.370(13)
C3M O3M 1.294(15)
